data_1560595
loop_
_publ_author_name
'Gurzhiy, Vladislav V.'
'Tyumentseva, Olga S.'
'Krivovichev, Sergey V.'
'Tananaev, Ivan G.'

_publ_section_title
;
 Selective Se-for-S substitution in Cs-bearing uranyl compounds
;
_journal_name_full 'Journal of Solid State Chemistry'
_journal_page_first 126
_journal_page_last 133
_journal_paper_doi 10.1016/j.jssc.2017.02.005
_journal_volume 248
_journal_year 2017
_chemical_formula_moiety '0.5(Cs4 O32 S4.86 Se1.14 U4)'
_chemical_formula_sum 'Cs2 O16 S2.43 Se0.57 U2'
_chemical_formula_weight 1120.79
_space_group_crystal_system tetragonal
_space_group_IT_number 113
_space_group_name_Hall 'P -4 2ab'
_space_group_name_H-M_alt 'P -4 21 m'
_atom_sites_solution_hydrogens .
_cell_angle_alpha 90
_cell_angle_beta 90
_cell_angle_gamma 90
_cell_formula_units_Z 2
_cell_length_a 9.6518(12)
_cell_length_b 9.6518(12)
_cell_length_c 8.1163(10)
_cell_measurement_reflns_used 3274
_cell_measurement_temperature 150(2)
_cell_measurement_theta_max 31.96
_cell_measurement_theta_min 2.51
_cell_volume 756.09(16)
_computing_molecular_graphics 'Olex2 (Dolomanov et al., 2009)'
_computing_publication_material 'Olex2 (Dolomanov et al., 2009)'
_computing_structure_refinement 'ShelXL (Sheldrick, 2015)'
_diffrn_ambient_temperature 150(2)
_diffrn_measured_fraction_theta_full 0.998
_diffrn_measured_fraction_theta_max 0.998
_diffrn_measurement_device_type 'Bruker APEX-II CCD'
_diffrn_measurement_method '\f and \w scans'
_diffrn_radiation_monochromator graphite
_diffrn_radiation_type MoK\a
_diffrn_radiation_wavelength 0.71073
_diffrn_reflns_av_R_equivalents 0.0456
_diffrn_reflns_av_unetI/netI 0.0300
_diffrn_reflns_Laue_measured_fraction_full 0.998
_diffrn_reflns_Laue_measured_fraction_max 0.998
_diffrn_reflns_limit_h_max 12
_diffrn_reflns_limit_h_min -12
_diffrn_reflns_limit_k_max 12
_diffrn_reflns_limit_k_min -12
_diffrn_reflns_limit_l_max 10
_diffrn_reflns_limit_l_min -10
_diffrn_reflns_number 6007
_diffrn_reflns_point_group_measured_fraction_full 0.995
_diffrn_reflns_point_group_measured_fraction_max 0.994
_diffrn_reflns_theta_full 25.242
_diffrn_reflns_theta_max 27.473
_diffrn_reflns_theta_min 2.985
_diffrn_standards_number 0
_exptl_absorpt_coefficient_mu 27.924
_exptl_absorpt_correction_T_max 0.8189
_exptl_absorpt_correction_T_min 0.2926
_exptl_absorpt_correction_type multi-scan
_exptl_absorpt_process_details 'SADABS; Bruker, 2007'
_exptl_crystal_colour yellow-green
_exptl_crystal_density_diffrn 4.923
_exptl_crystal_density_meas .
_exptl_crystal_description lamina
_exptl_crystal_F_000 961
_exptl_crystal_size_max 0.15
_exptl_crystal_size_mid 0.11
_exptl_crystal_size_min 0.01
_refine_diff_density_max 0.879
_refine_diff_density_min -0.620
_refine_diff_density_rms 0.158
_refine_ls_abs_structure_details
;
 Flack x determined using 359 quotients [(I+)-(I-)]/[(I+)+(I-)]
 (Parsons and Flack (2004), Acta Cryst. A60, s61).
;
_refine_ls_abs_structure_Flack 0.008(6)
_refine_ls_extinction_coef .
_refine_ls_extinction_method none
_refine_ls_goodness_of_fit_ref 1.038
_refine_ls_hydrogen_treatment undef
_refine_ls_matrix_type full
_refine_ls_number_parameters 65
_refine_ls_number_reflns 936
_refine_ls_number_restraints 0
_refine_ls_restrained_S_all 1.038
_refine_ls_R_factor_all 0.0175
_refine_ls_R_factor_gt 0.0163
_refine_ls_shift/su_max 0.000
_refine_ls_shift/su_mean 0.000
_refine_ls_structure_factor_coef Fsqd
_refine_ls_weighting_details 'w=1/[\s^2^(Fo^2^)+(0.0108P)^2^] where P=(Fo^2^+2Fc^2^)/3'
_refine_ls_weighting_scheme calc
_refine_ls_wR_factor_gt 0.0319
_refine_ls_wR_factor_ref 0.0322
_reflns_Friedel_coverage 0.686
_reflns_Friedel_fraction_full 0.990
_reflns_Friedel_fraction_max 0.987
_reflns_number_gt 906
_reflns_number_total 936
_reflns_threshold_expression 'I > 2\s(I)'
_cod_data_source_file JSSC-2018-248-126.cif
_cod_data_source_block Compound_3_2csno3_0m
_cod_original_cell_volume 756.1(2)
_cod_database_code 1560595
_shelx_space_group_comment
;
The symmetry employed for this shelxl refinement is uniquely defined
by the following loop, which should always be used as a source of
symmetry information in preference to the above space-group names.
They are only intended as comments.
;
_olex2_refinement_description
;
1. Shared sites
{Se1, S1}
{Se2, S2}
2. Uiso/Uaniso restraints and constraints
Uanis(Se1) = Uanis(S1)
Uanis(Se2) = Uanis(S2)
3. Others
 Sof(S1)=0.5*(1-FVAR(2))
 Sof(Se1)=0.5*FVAR(2)
 Sof(S2)=0.25*(1-FVAR(3))
 Sof(Se2)=0.25*FVAR(3)
;

loop_
_space_group_symop_operation_xyz
'x, y, z'
'y, -x, -z'
'-x, -y, z'
'-y, x, -z'
'x+1/2, -y+1/2, -z'
'-y+1/2, -x+1/2, z'
'-x+1/2, y+1/2, -z'
'y+1/2, x+1/2, z'

loop_
_atom_site_label
_atom_site_type_symbol
_atom_site_fract_x
_atom_site_fract_y
_atom_site_fract_z
_atom_site_U_iso_or_equiv
_atom_site_adp_type
_atom_site_occupancy
_atom_site_site_symmetry_order
_atom_site_calc_flag
_atom_site_refinement_flags_posn
_atom_site_refinement_flags_adp
_atom_site_refinement_flags_occupancy
_atom_site_disorder_assembly
_atom_site_disorder_group
U1 U 0.80553(3) 0.30553(3) 0.36040(5) 0.01005(10) Uani 1 2 d S T P . .
Se1 Se 0.83078(14) 0.66922(14) 0.2486(3) 0.0122(7) Uani 0.251(7) 2 d S T P . .
Se2 Se 0.5000 0.5000 0.5000 0.0098(11) Uani 0.066(10) 4 d S T P . .
S1 S 0.83078(14) 0.66922(14) 0.2486(3) 0.0122(7) Uani 0.749(7) 2 d S T P . .
S2 S 0.5000 0.5000 0.5000 0.0098(11) Uani 0.934(10) 4 d S T P . .
O1 O 0.7223(5) 0.2223(5) 0.1925(10) 0.0164(19) Uani 1 2 d S T P . .
O2 O 0.8888(5) 0.3888(5) 0.5241(10) 0.0134(17) Uani 1 2 d S T P . .
O3 O 0.8041(6) 0.5166(5) 0.2042(7) 0.0207(12) Uani 1 1 d . . . . .
O4 O 0.5828(6) 0.4092(6) 0.3932(8) 0.0242(15) Uani 1 1 d . . . . .
O5 O 0.7386(6) 0.7614(6) 0.1600(12) 0.029(2) Uani 1 2 d S T P . .
O6 O 0.8181(5) 0.6819(5) 0.4363(10) 0.0176(16) Uani 1 2 d S T P . .
Cs1 Cs 0.5000 0.0000 0.13627(15) 0.0166(2) Uani 1 4 d S T P . .
Cs2 Cs 0.5000 0.5000 0.0000 0.0240(3) Uani 1 4 d S T P . .

loop_
_atom_site_aniso_label
_atom_site_aniso_U_11
_atom_site_aniso_U_22
_atom_site_aniso_U_33
_atom_site_aniso_U_23
_atom_site_aniso_U_13
_atom_site_aniso_U_12
U1 0.00943(12) 0.00943(12) 0.01129(19) -0.00063(13) -0.00063(13) -0.00014(17)
Se1 0.0118(8) 0.0118(8) 0.0131(12) -0.0004(6) 0.0004(6) 0.0004(7)
Se2 0.0072(12) 0.0072(12) 0.015(2) 0.000 0.000 0.000
S1 0.0118(8) 0.0118(8) 0.0131(12) -0.0004(6) 0.0004(6) 0.0004(7)
S2 0.0072(12) 0.0072(12) 0.015(2) 0.000 0.000 0.000
O1 0.016(3) 0.016(3) 0.017(5) 0.000(2) 0.000(2) 0.000(3)
O2 0.013(2) 0.013(2) 0.014(4) 0.001(2) 0.001(2) -0.002(3)
O3 0.028(3) 0.017(3) 0.017(3) -0.002(2) -0.002(3) -0.006(3)
O4 0.019(3) 0.024(3) 0.030(4) -0.002(3) 0.002(3) 0.015(2)
O5 0.037(3) 0.037(3) 0.013(5) 0.001(3) -0.001(3) 0.016(4)
O6 0.016(2) 0.016(2) 0.020(4) 0.003(3) -0.003(3) 0.005(4)
Cs1 0.0177(3) 0.0177(3) 0.0144(5) 0.000 0.000 -0.0048(4)
Cs2 0.0270(4) 0.0270(4) 0.0181(6) 0.000 0.000 0.000

loop_
_atom_type_symbol
_atom_type_description
_atom_type_scat_dispersion_real
_atom_type_scat_dispersion_imag
_atom_type_scat_source
Cs Cs -0.3680 2.1192 'International Tables Vol C Tables 4.2.6.8 and 6.1.1.4'
O O 0.0106 0.0060 'International Tables Vol C Tables 4.2.6.8 and 6.1.1.4'
S S 0.1246 0.1234 'International Tables Vol C Tables 4.2.6.8 and 6.1.1.4'
Se Se -0.0929 2.2259 'International Tables Vol C Tables 4.2.6.8 and 6.1.1.4'
U U -9.6767 9.6646 'International Tables Vol C Tables 4.2.6.8 and 6.1.1.4'

loop_
_geom_angle_atom_site_label_1
_geom_angle_atom_site_label_2
_geom_angle_atom_site_label_3
_geom_angle
_geom_angle_site_symmetry_1
_geom_angle_site_symmetry_3
O1 U1 O3 88.6(2) . .
O1 U1 O3 88.6(2) . 8_545
O1 U1 O4 82.40(17) . 8_545
O1 U1 O4 82.40(17) . .
O1 U1 O6 94.5(3) . 2_566
O1 U1 Cs1 73.2(2) . 2_665
O1 U1 Cs1 173.2(2) . 2_666
O1 U1 Cs1 26.6(2) . .
O1 U1 Cs2 53.17(9) . 5
O1 U1 Cs2 53.17(9) . .
O2 U1 O1 179.3(4) . .
O2 U1 O3 90.8(2) . .
O2 U1 O3 90.8(2) . 8_545
O2 U1 O4 97.84(17) . .
O2 U1 O4 97.84(17) . 8_545
O2 U1 O6 86.2(3) . 2_566
O2 U1 Cs1 7.5(2) . 2_666
O2 U1 Cs1 106.1(2) . 2_665
O2 U1 Cs1 154.1(2) . .
O2 U1 Cs2 126.56(9) . .
O2 U1 Cs2 126.56(9) . 5
O3 U1 O3 74.4(3) . 8_545
O3 U1 Cs1 39.72(14) . 2_665
O3 U1 Cs1 109.59(14) . .
O3 U1 Cs1 109.59(14) 8_545 .
O3 U1 Cs1 96.79(13) 8_545 2_666
O3 U1 Cs1 39.72(14) 8_545 2_665
O3 U1 Cs1 96.79(13) . 2_666
O3 U1 Cs2 46.17(14) 8_545 5
O3 U1 Cs2 46.17(14) . .
O3 U1 Cs2 102.28(14) . 5
O3 U1 Cs2 102.28(14) 8_545 .
O4 U1 O3 145.7(2) 8_545 .
O4 U1 O3 145.7(2) . 8_545
O4 U1 O3 72.4(2) . .
O4 U1 O3 72.4(2) 8_545 8_545
O4 U1 O4 138.0(3) . 8_545
O4 U1 Cs1 95.27(15) . 2_666
O4 U1 Cs1 95.27(15) 8_545 2_666
O4 U1 Cs1 74.49(15) 8_545 .
O4 U1 Cs1 74.49(15) . .
O4 U1 Cs1 106.29(16) . 2_665
O4 U1 Cs1 106.29(16) 8_545 2_665
O4 U1 Cs2 135.56(15) . 5
O4 U1 Cs2 46.85(16) 8_545 5
O4 U1 Cs2 135.56(15) 8_545 .
O4 U1 Cs2 46.85(16) . .
O6 U1 O3 142.72(14) 2_566 8_545
O6 U1 O3 142.72(14) 2_566 .
O6 U1 O4 71.25(16) 2_566 .
O6 U1 O4 71.25(16) 2_566 8_545
O6 U1 Cs1 67.92(18) 2_566 .
O6 U1 Cs1 167.72(19) 2_566 2_665
O6 U1 Cs1 78.66(19) 2_566 2_666
O6 U1 Cs2 109.25(11) 2_566 5
O6 U1 Cs2 109.25(11) 2_566 .
Cs1 U1 Cs1 113.619(12) 2_665 2_666
Cs1 U1 Cs1 99.798(13) . 2_665
Cs1 U1 Cs1 146.583(12) . 2_666
Cs1 U1 Cs2 65.858(10) . 5
Cs1 U1 Cs2 65.858(10) . .
Cs2 U1 Cs1 128.956(7) 5 2_666
Cs2 U1 Cs1 128.956(7) . 2_666
Cs2 U1 Cs1 63.607(9) . 2_665
Cs2 U1 Cs1 63.607(9) 5 2_665
Cs2 U1 Cs2 96.950(13) 5 .
O3 Se1 O3 105.4(5) 6_665 .
O3 Se1 Cs1 58.6(2) . 2_665
O3 Se1 Cs1 58.6(2) 6_665 2_665
O3 Se1 Cs2 134.0(2) . 5_565
O3 Se1 Cs2 51.3(2) 6_665 5_565
O3 Se1 Cs2 51.3(2) . .
O3 Se1 Cs2 134.0(2) 6_665 .
O5 Se1 O3 111.6(3) . 6_665
O5 Se1 O3 111.6(3) . .
O5 Se1 O6 113.3(5) . .
O5 Se1 Cs1 96.7(4) . 2_665
O5 Se1 Cs2 61.58(13) . 5_565
O5 Se1 Cs2 61.58(13) . .
O6 Se1 O3 107.2(3) . 6_665
O6 Se1 O3 107.2(3) . .
O6 Se1 Cs1 150.0(3) . 2_665
O6 Se1 Cs2 117.19(11) . 5_565
O6 Se1 Cs2 117.19(11) . .
Cs1 Se1 Cs2 76.42(3) 2_665 5_565
Cs1 Se1 Cs2 76.42(3) 2_665 .
Cs2 Se1 Cs2 112.06(5) . 5_565
O4 Se2 O4 110.4(3) 3_665 2_566
O4 Se2 O4 107.7(5) . 3_665
O4 Se2 O4 110.4(3) . 2_566
O4 Se2 O4 110.4(3) 4_656 3_665
O4 Se2 O4 110.4(3) . 4_656
O4 Se2 O4 107.7(5) 4_656 2_566
O4 Se2 Cs2 53.9(2) 4_656 1_556
O4 Se2 Cs2 126.1(2) 4_656 .
O4 Se2 Cs2 126.1(2) . 1_556
O4 Se2 Cs2 126.1(2) 3_665 1_556
O4 Se2 Cs2 53.9(2) 3_665 .
O4 Se2 Cs2 53.9(2) 2_566 1_556
O4 Se2 Cs2 53.9(2) . .
O4 Se2 Cs2 126.1(2) 2_566 .
Cs2 Se2 Cs2 180.0 1_556 .
U1 O1 Cs1 138.4(4) . .
U1 O1 Cs2 104.71(14) . .
U1 O1 Cs2 104.71(14) . 5
Cs1 O1 Cs2 92.15(13) . .
Cs1 O1 Cs2 92.15(13) . 5
Cs2 O1 Cs2 129.6(2) 5 .
U1 O2 Cs1 168.3(4) . 2_666
U1 O3 Cs1 113.05(19) . 2_665
U1 O3 Cs2 102.96(18) . .
Se1 O3 U1 133.5(3) . .
Se1 O3 Cs1 98.3(3) . 2_665
Se1 O3 Cs2 107.8(3) . .
Cs1 O3 Cs2 94.79(14) 2_665 .
U1 O4 Cs2 102.4(2) . .
Se2 O4 U1 143.7(4) . .
Se2 O4 Cs2 105.8(3) . .
Se1 O5 Cs1 153.6(5) . 1_565
Se1 O5 Cs2 98.01(17) . .
Se1 O5 Cs2 98.01(17) . 5_565
Cs1 O5 Cs2 91.23(14) 1_565 5_565
Cs1 O5 Cs2 91.23(14) 1_565 .
Cs2 O5 Cs2 138.1(3) . 5_565
Se1 O6 U1 140.8(4) . 4_656
Se1 Cs1 S1 0.00(5) 4_645 4_645
O1 Cs1 Se1 135.04(16) . 4_645
O1 Cs1 Se1 62.07(15) 3_655 4_645
O1 Cs1 S1 62.07(15) 3_655 4_645
O1 Cs1 S1 135.04(16) . 4_645
O1 Cs1 O1 162.9(3) 3_655 .
O1 Cs1 O2 82.51(14) . 4_646
O1 Cs1 O2 82.51(14) 3_655 4_646
O1 Cs1 O2 82.51(14) . 2_566
O1 Cs1 O2 82.51(14) 3_655 2_566
O1 Cs1 O3 72.22(17) 3_655 5_455
O1 Cs1 O3 123.41(17) 3_655 7_645
O1 Cs1 O3 72.22(17) . 2_565
O1 Cs1 O3 123.41(17) . 5_455
O1 Cs1 O3 123.41(17) 3_655 2_565
O1 Cs1 O3 72.22(17) 3_655 4_645
O1 Cs1 O3 123.41(17) . 4_645
O1 Cs1 O3 72.22(17) . 7_645
O1 Cs1 O5 89.50(3) 3_655 1_545
O1 Cs1 O5 89.50(3) . 3_665
O1 Cs1 O5 89.50(3) 3_655 3_665
O1 Cs1 O5 89.50(3) . 1_545
O2 Cs1 Se1 134.78(8) 2_566 4_645
O2 Cs1 Se1 134.78(8) 4_646 4_645
O2 Cs1 S1 134.78(8) 2_566 4_645
O2 Cs1 S1 134.78(8) 4_646 4_645
O2 Cs1 O2 57.7(3) 4_646 2_566
O2 Cs1 O3 153.92(10) 2_566 4_645
O2 Cs1 O3 123.10(15) 2_566 2_565
O2 Cs1 O3 123.10(15) 4_646 4_645
O2 Cs1 O3 123.10(15) 2_566 5_455
O2 Cs1 O3 153.92(10) 4_646 5_455
O2 Cs1 O3 123.10(15) 4_646 7_645
O2 Cs1 O3 153.92(10) 4_646 2_565
O2 Cs1 O3 153.92(10) 2_566 7_645
O2 Cs1 O5 57.8(2) 4_646 1_545
O2 Cs1 O5 115.4(2) 2_566 1_545
O2 Cs1 O5 57.8(2) 2_566 3_665
O2 Cs1 O5 115.4(2) 4_646 3_665
O3 Cs1 Se1 66.08(11) 7_645 4_645
O3 Cs1 Se1 66.08(11) 2_565 4_645
O3 Cs1 Se1 23.06(9) 5_455 4_645
O3 Cs1 Se1 23.06(9) 4_645 4_645
O3 Cs1 S1 23.06(9) 4_645 4_645
O3 Cs1 S1 23.06(9) 5_455 4_645
O3 Cs1 S1 66.08(11) 2_565 4_645
O3 Cs1 S1 66.08(11) 7_645 4_645
O3 Cs1 O3 51.29(19) 4_645 7_645
O3 Cs1 O3 69.0(2) 4_645 2_565
O3 Cs1 O3 42.82(19) 5_455 4_645
O3 Cs1 O3 42.82(19) 7_645 2_565
O3 Cs1 O3 51.29(19) 5_455 2_565
O3 Cs1 O3 69.0(2) 5_455 7_645
O5 Cs1 Se1 92.72(14) 3_665 4_645
O5 Cs1 Se1 92.72(14) 1_545 4_645
O5 Cs1 S1 92.72(14) 3_665 4_645
O5 Cs1 S1 92.72(14) 1_545 4_645
O5 Cs1 O3 114.40(18) 1_545 5_455
O5 Cs1 O3 71.59(18) 3_665 5_455
O5 Cs1 O3 71.59(18) 1_545 7_645
O5 Cs1 O3 71.59(18) 1_545 4_645
O5 Cs1 O3 114.40(18) 1_545 2_565
O5 Cs1 O3 114.40(18) 3_665 7_645
O5 Cs1 O3 114.40(18) 3_665 4_645
O5 Cs1 O3 71.59(18) 3_665 2_565
O5 Cs1 O5 173.2(3) 3_665 1_545
O3 Cs2 O3 121.2(2) 2_565 4_655
O3 Cs2 O3 103.96(9) 2_565 .
O3 Cs2 O3 103.96(9) 2_565 3_665
O3 Cs2 O3 121.2(2) 3_665 .
O3 Cs2 O3 103.96(9) 4_655 3_665
O3 Cs2 O3 103.96(9) 4_655 .
O3 Cs2 O4 49.28(14) 2_565 2_565
O3 Cs2 O4 74.43(13) 2_565 4_655
O3 Cs2 O4 103.02(14) 2_565 .
O3 Cs2 O4 74.43(13) 4_655 2_565
O3 Cs2 O4 134.06(14) 3_665 4_655
O3 Cs2 O4 103.02(14) 3_665 2_565
O3 Cs2 O4 74.43(13) 3_665 .
O3 Cs2 O4 134.06(14) . 2_565
O3 Cs2 O4 49.28(14) 4_655 4_655
O3 Cs2 O4 134.06(14) 2_565 3_665
O3 Cs2 O4 103.02(14) . 4_655
O3 Cs2 O4 103.02(14) 4_655 3_665
O3 Cs2 O4 134.06(14) 4_655 .
O3 Cs2 O4 49.28(14) 3_665 3_665
O3 Cs2 O4 74.43(13) . 3_665
O3 Cs2 O4 49.28(14) . .
O3 Cs2 O5 138.16(15) 2_565 .
O3 Cs2 O5 113.98(16) 2_565 4_655
O3 Cs2 O5 113.98(16) 4_655 2_565
O3 Cs2 O5 66.67(16) 4_655 .
O3 Cs2 O5 138.16(15) . 4_655
O3 Cs2 O5 113.98(16) 3_665 .
O3 Cs2 O5 66.67(16) . 2_565
O3 Cs2 O5 40.93(15) . .
O3 Cs2 O5 40.93(15) 4_655 4_655
O3 Cs2 O5 66.67(16) 2_565 3_665
O3 Cs2 O5 40.93(15) 2_565 2_565
O3 Cs2 O5 138.16(15) 4_655 3_665
O3 Cs2 O5 138.16(15) 3_665 2_565
O3 Cs2 O5 40.93(15) 3_665 3_665
O3 Cs2 O5 113.98(16) . 3_665
O3 Cs2 O5 66.67(16) 3_665 4_655
O4 Cs2 O4 151.48(12) 3_665 4_655
O4 Cs2 O4 40.78(18) 2_565 4_655
O4 Cs2 O4 151.48(12) 4_655 .
O4 Cs2 O4 151.48(12) 2_565 3_665
O4 Cs2 O4 151.48(12) 2_565 .
O4 Cs2 O4 40.78(18) 3_665 .
O4 Cs2 O5 72.34(17) 3_665 3_665
O4 Cs2 O5 90.50(17) 2_565 3_665
O4 Cs2 O5 131.10(17) . 4_655
O4 Cs2 O5 90.50(17) 4_655 .
O4 Cs2 O5 72.34(17) 4_655 4_655
O4 Cs2 O5 131.10(17) 4_655 3_665
O4 Cs2 O5 68.73(17) 3_665 .
O4 Cs2 O5 131.10(17) 3_665 2_565
O4 Cs2 O5 68.73(17) . 3_665
O4 Cs2 O5 90.50(17) . 2_565
O4 Cs2 O5 72.34(17) 2_565 2_565
O4 Cs2 O5 131.10(17) 2_565 .
O4 Cs2 O5 68.73(17) 4_655 2_565
O4 Cs2 O5 68.73(17) 2_565 4_655
O4 Cs2 O5 90.50(17) 3_665 4_655
O4 Cs2 O5 72.34(17) . .
O5 Cs2 O5 138.4(3) . 3_665
O5 Cs2 O5 97.25(9) 3_665 2_565
O5 Cs2 O5 97.25(10) . 2_565
O5 Cs2 O5 97.25(10) . 4_655
O5 Cs2 O5 138.4(3) 4_655 2_565
O5 Cs2 O5 97.25(10) 3_665 4_655

loop_
_geom_bond_atom_site_label_1
_geom_bond_atom_site_label_2
_geom_bond_distance
_geom_bond_site_symmetry_2
U1 O1 1.774(8) .
U1 O2 1.749(8) .
U1 O3 2.400(5) .
U1 O3 2.400(5) 8_545
U1 O4 2.386(5) .
U1 O4 2.386(5) 8_545
U1 O6 2.360(8) 2_566
U1 Cs1 4.8719(12) 2_666
U1 Cs1 4.8266(12) 2_665
U1 Cs1 4.5498(8) .
U1 Cs2 4.5580(5) .
U1 Cs2 4.5580(5) 5
Se1 O3 1.538(5) .
Se1 O3 1.538(5) 6_665
Se1 O5 1.449(8) .
Se1 O6 1.534(8) .
Se1 Cs1 3.885(2) 2_665
Se1 Cs2 4.1146(13) .
Se1 Cs2 4.1146(13) 5_565
Se2 O4 1.469(6) .
Se2 O4 1.469(6) 2_566
Se2 O4 1.469(6) 4_656
Se2 O4 1.469(6) 3_665
Se2 Cs2 4.0582(5) 1_556
Se2 Cs2 4.0582(5) .
O1 Cs1 3.068(7) .
O1 Cs2 3.772(3) 5
O1 Cs2 3.772(3) .
O2 Cs1 3.146(8) 2_666
O3 Cs1 3.352(6) 2_665
O3 Cs2 3.374(6) .
O4 Cs2 3.405(7) .
O5 Cs1 3.263(8) 1_565
O5 Cs2 3.654(3) 5_565
O5 Cs2 3.654(3) .
O6 U1 2.360(8) 4_656
Cs1 Se1 3.885(2) 4_645
Cs1 S1 3.885(2) 4_645
Cs1 O1 3.068(7) 3_655
Cs1 O2 3.146(8) 4_646
Cs1 O2 3.146(8) 2_566
Cs1 O3 3.352(6) 2_565
Cs1 O3 3.352(6) 7_645
Cs1 O3 3.352(6) 4_645
Cs1 O3 3.352(6) 5_455
Cs1 O5 3.263(8) 3_665
Cs1 O5 3.263(8) 1_545
Cs2 O3 3.374(6) 2_565
Cs2 O3 3.374(6) 3_665
Cs2 O3 3.374(6) 4_655
Cs2 O4 3.405(7) 3_665
Cs2 O4 3.405(7) 4_655
Cs2 O4 3.405(7) 2_565
Cs2 O5 3.654(3) 3_665
Cs2 O5 3.654(3) 2_565
Cs2 O5 3.654(3) 4_655

loop_
_geom_torsion_atom_site_label_1
_geom_torsion_atom_site_label_2
_geom_torsion_atom_site_label_3
_geom_torsion_atom_site_label_4
_geom_torsion
_geom_torsion_site_symmetry_1
_geom_torsion_site_symmetry_2
_geom_torsion_site_symmetry_3
_geom_torsion_site_symmetry_4
O3 U1 O1 Cs1 -142.80(15) . . . .
O3 U1 O1 Cs1 142.79(15) 8_545 . . .
O3 U1 O1 Cs2 -106.5(2) 8_545 . . .
O3 U1 O1 Cs2 -32.1(2) . . . .
O3 U1 O1 Cs2 106.5(2) . . . 5
O3 U1 O1 Cs2 32.1(2) 8_545 . . 5
O3 U1 O2 Cs1 -142.8(12) 8_545 . . 2_666
O3 U1 O2 Cs1 142.8(12) . . . 2_666
O3 Se1 O3 U1 96.3(5) 6_665 . . .
O3 Se1 O3 Cs1 -36.8(4) 6_665 . . 2_665
O3 Se1 O3 Cs2 -134.6(2) 6_665 . . .
O3 Se1 O5 Cs1 121.1(3) . . . 1_565
O3 Se1 O5 Cs1 -121.1(3) 6_665 . . 1_565
O3 Se1 O5 Cs2 -129.4(3) . . . 5_565
O3 Se1 O5 Cs2 129.4(3) 6_665 . . .
O3 Se1 O5 Cs2 11.7(4) . . . .
O3 Se1 O5 Cs2 -11.7(4) 6_665 . . 5_565
O3 Se1 O6 U1 -123.6(3) . . . 4_656
O3 Se1 O6 U1 123.6(3) 6_665 . . 4_656
O4 U1 O1 Cs1 -70.37(16) . . . .
O4 U1 O1 Cs1 70.37(16) 8_545 . . .
O4 U1 O1 Cs2 40.3(2) . . . .
O4 U1 O1 Cs2 -178.9(3) 8_545 . . .
O4 U1 O1 Cs2 -40.3(2) 8_545 . . 5
O4 U1 O1 Cs2 178.9(3) . . . 5
O4 U1 O2 Cs1 -70.5(12) 8_545 . . 2_666
O4 U1 O2 Cs1 70.5(12) . . . 2_666
O4 Se2 O4 U1 19.1(7) 4_656 . . .
O4 Se2 O4 U1 139.7(7) 3_665 . . .
O4 Se2 O4 U1 -99.8(8) 2_566 . . .
O4 Se2 O4 Cs2 -120.54(15) 4_656 . . .
O4 Se2 O4 Cs2 120.54(15) 2_566 . . .
O4 Se2 O4 Cs2 -0.001(1) 3_665 . . .
O5 Se1 O3 U1 -142.2(5) . . . .
O5 Se1 O3 Cs1 84.6(4) . . . 2_665
O5 Se1 O3 Cs2 -13.2(4) . . . .
O5 Se1 O6 U1 0.000(2) . . . 4_656
O6 U1 O1 Cs1 0.000(1) 2_566 . . .
O6 U1 O1 Cs2 -110.72(17) 2_566 . . 5
O6 U1 O1 Cs2 110.72(17) 2_566 . . .
O6 U1 O2 Cs1 0.000(2) 2_566 . . 2_666
O6 Se1 O3 U1 -17.7(6) . . . .
O6 Se1 O3 Cs1 -150.8(3) . . . 2_665
O6 Se1 O3 Cs2 111.4(3) . . . .
O6 Se1 O5 Cs1 0.000(3) . . . 1_565
O6 Se1 O5 Cs2 109.44(19) . . . 5_565
O6 Se1 O5 Cs2 -109.44(19) . . . .
Cs1 U1 O1 Cs1 180.000(1) 2_665 . . .
Cs1 U1 O1 Cs2 69.28(17) 2_665 . . 5
Cs1 U1 O1 Cs2 -69.28(17) 2_665 . . .
Cs1 U1 O1 Cs2 -110.72(17) . . . 5
Cs1 U1 O1 Cs2 110.72(17) . . . .
Cs1 U1 O2 Cs1 180.000(2) 2_665 . . 2_666
Cs1 U1 O2 Cs1 0.000(3) . . . 2_666
Cs1 Se1 O3 U1 133.1(5) 2_665 . . .
Cs1 Se1 O3 Cs2 -97.8(2) 2_665 . . .
Cs1 Se1 O5 Cs1 180.000(2) 2_665 . . 1_565
Cs1 Se1 O5 Cs2 -70.56(19) 2_665 . . 5_565
Cs1 Se1 O5 Cs2 70.56(19) 2_665 . . .
Cs1 Se1 O6 U1 180.000(1) 2_665 . . 4_656
Cs2 U1 O1 Cs1 -110.72(17) . . . .
Cs2 U1 O1 Cs1 110.72(17) 5 . . .
Cs2 U1 O1 Cs2 -138.6(3) 5 . . .
Cs2 U1 O1 Cs2 138.6(3) . . . 5
Cs2 U1 O2 Cs1 111.2(11) . . . 2_666
Cs2 U1 O2 Cs1 -111.2(11) 5 . . 2_666
Cs2 Se1 O3 U1 -129.1(6) . . . .
Cs2 Se1 O3 U1 146.9(3) 5_565 . . .
Cs2 Se1 O3 Cs1 13.8(4) 5_565 . . 2_665
Cs2 Se1 O3 Cs1 97.8(2) . . . 2_665
Cs2 Se1 O3 Cs2 -84.0(3) 5_565 . . .
Cs2 Se1 O5 Cs1 109.44(19) . . . 1_565
Cs2 Se1 O5 Cs1 -109.44(19) 5_565 . . 1_565
Cs2 Se1 O5 Cs2 141.1(4) 5_565 . . .
Cs2 Se1 O5 Cs2 -141.1(4) . . . 5_565
Cs2 Se1 O6 U1 68.81(15) 5_565 . . 4_656
Cs2 Se1 O6 U1 -68.81(15) . . . 4_656
Cs2 Se2 O4 U1 139.7(7) . . . .
Cs2 Se2 O4 U1 -40.3(7) 1_556 . . .
Cs2 Se2 O4 Cs2 180.000(0) 1_556 . . .
